data_1513787
loop_
_publ_author_name
'Ohmatsu, Kohsuke'
'Imagawa, Naomichi'
'Ooi, Takashi'

_publ_section_title
;
 Ligand-enabled multiple absolute stereocontrol in metal-catalysed
 cycloaddition for construction of contiguous all-carbon quaternary
 stereocentres.
;
_journal_issue 1
_journal_name_full 'Nature chemistry'
_journal_page_first 47
_journal_page_last 51
_journal_paper_doi 10.1038/nchem.1796
_journal_volume 6
_journal_year 2014
_chemical_absolute_configuration S,R,S
_chemical_formula_sum 'C23 H23 N3 O6 S'
_chemical_formula_weight 469.50
_chemical_name_systematic
; 
 ? 
;
_space_group_IT_number 4
_symmetry_cell_setting monoclinic
_symmetry_space_group_name_Hall 'P 2yb'
_symmetry_space_group_name_H-M 'P 1 21 1'
_atom_sites_solution_hydrogens geom
_atom_sites_solution_primary direct
_atom_sites_solution_secondary difmap
_audit_creation_method SHELXL-97
_cell_angle_alpha 90.00
_cell_angle_beta 94.477(3)
_cell_angle_gamma 90.00
_cell_formula_units_Z 6
_cell_length_a 11.0525(17)
_cell_length_b 27.518(4)
_cell_length_c 11.4121(17)
_cell_measurement_temperature 153(2)
_cell_volume 3460.3(9)
_computing_cell_refinement 'Bruker SMART'
_computing_data_collection 'Bruker SMART'
_computing_data_reduction 'Bruker SAINT'
_computing_molecular_graphics 'Bruker SHELXTL'
_computing_publication_material 'Bruker SHELXTL'
_computing_structure_refinement 'SHELXL-97 (Sheldrick, 1997)'
_computing_structure_solution 'SHELXS-97 (Sheldrick, 1990)'
_diffrn_ambient_temperature 153(2)
_diffrn_detector_area_resol_mean 8.366
_diffrn_measured_fraction_theta_full 0.995
_diffrn_measured_fraction_theta_max 0.995
_diffrn_measurement_device_type 'CCD area detector'
_diffrn_measurement_method 'phi and omega scans'
_diffrn_radiation_monochromator graphite
_diffrn_radiation_source 'fine-focus sealed tube'
_diffrn_radiation_type MoK\a
_diffrn_radiation_wavelength 0.71073
_diffrn_reflns_av_R_equivalents 0.0227
_diffrn_reflns_av_sigmaI/netI 0.0343
_diffrn_reflns_limit_h_max 14
_diffrn_reflns_limit_h_min -11
_diffrn_reflns_limit_k_max 36
_diffrn_reflns_limit_k_min -35
_diffrn_reflns_limit_l_max 15
_diffrn_reflns_limit_l_min -14
_diffrn_reflns_number 25674
_diffrn_reflns_theta_full 28.37
_diffrn_reflns_theta_max 28.37
_diffrn_reflns_theta_min 1.94
_exptl_absorpt_coefficient_mu 0.185
_exptl_absorpt_correction_T_max 0.9467
_exptl_absorpt_correction_T_min 0.8973
_exptl_absorpt_correction_type empirical
_exptl_crystal_colour colorless
_exptl_crystal_density_diffrn 1.352
_exptl_crystal_density_method 'not measured'
_exptl_crystal_description block
_exptl_crystal_F_000 1476
_exptl_crystal_size_max 0.60
_exptl_crystal_size_mid 0.50
_exptl_crystal_size_min 0.30
_refine_diff_density_max 0.693
_refine_diff_density_min -0.473
_refine_diff_density_rms 0.104
_refine_ls_abs_structure_details 'Flack H D (1983), Acta Cryst. A39, 876-881'
_refine_ls_abs_structure_Flack 0.00(3)
_refine_ls_extinction_method none
_refine_ls_goodness_of_fit_ref 1.077
_refine_ls_matrix_type full
_refine_ls_number_parameters 898
_refine_ls_number_reflns 16703
_refine_ls_number_restraints 1
_refine_ls_restrained_S_all 1.077
_refine_ls_R_factor_all 0.0390
_refine_ls_R_factor_gt 0.0377
_refine_ls_shift/su_max 0.001
_refine_ls_shift/su_mean 0.000
_refine_ls_structure_factor_coef Fsqd
_refine_ls_weighting_details 'calc w=1/[\s^2^(Fo^2^)+(0.0673P)^2^+0.3279P] where P=(Fo^2^+2Fc^2^)/3'
_refine_ls_weighting_scheme calc
_refine_ls_wR_factor_gt 0.0993
_refine_ls_wR_factor_ref 0.1009
_reflns_number_gt 16152
_reflns_number_total 16703
_reflns_threshold_expression >2sigma(I)
_cod_data_source_file nchem.1796-s2.cif
_cod_data_source_block 2829ima
_cod_depositor_comments
;
The following automatic conversions were performed:

'_symmetry_cell_setting' value 'Monoclinic' changed to 'monoclinic'
according to
/usr/data/users/saulius/automatic-downloads/current/Nature/lib/dictionaries/cif_core.dic
dictionary named 'cif_core.dic' version 2.4.2 from
2011-04-26.

'_exptl_absorpt_correction_type' value 'Empirical'
changed to 'empirical' according to
/usr/data/users/saulius/automatic-downloads/current/Nature/lib/dictionaries/cif_core.dic
dictionary named 'cif_core.dic' version 2.4.2 from 2011-04-26.

Automatic conversion script
Id: cif_fix_values 2281 2013-09-26 08:29:07Z andrius 
;
_cod_original_sg_symbol_H-M P2(1)
_cod_database_code 1513787

loop_
_symmetry_equiv_pos_as_xyz
'x, y, z'
'-x, y+1/2, -z'

loop_
_atom_site_label
_atom_site_type_symbol
_atom_site_fract_x
_atom_site_fract_y
_atom_site_fract_z
_atom_site_U_iso_or_equiv
_atom_site_adp_type
_atom_site_occupancy
_atom_site_symmetry_multiplicity
_atom_site_calc_flag
_atom_site_refinement_flags
C1 C 0.34792(14) 0.45050(5) 0.71811(13) 0.0257(3) Uani 1 1 d .
H1 H 0.3444 0.4680 0.7946 0.031 Uiso 1 1 calc R
C2 C 0.23020(14) 0.46253(5) 0.63863(13) 0.0253(3) Uani 1 1 d .
C3 C 0.13618(15) 0.42252(6) 0.67239(14) 0.0297(3) Uani 1 1 d .
C4 C 0.22016(16) 0.37806(6) 0.68374(15) 0.0331(3) Uani 1 1 d .
H4A H 0.1865 0.3527 0.7334 0.040 Uiso 1 1 calc R
H4B H 0.2324 0.3641 0.6056 0.040 Uiso 1 1 calc R
C5 C 0.46496(14) 0.46419(6) 0.66574(14) 0.0294(3) Uani 1 1 d .
C6 C 0.52745(18) 0.43159(7) 0.59960(16) 0.0396(4) Uani 1 1 d .
H6 H 0.4956 0.4000 0.5834 0.048 Uiso 1 1 calc R
C7 C 0.6374(2) 0.44558(9) 0.55704(19) 0.0505(5) Uani 1 1 d .
H7 H 0.6806 0.4231 0.5128 0.061 Uiso 1 1 calc R
C8 C 0.68390(18) 0.49130(10) 0.57830(19) 0.0483(5) Uani 1 1 d .
H8 H 0.7594 0.5001 0.5499 0.058 Uiso 1 1 calc R
C9 C 0.62089(17) 0.52437(8) 0.64090(18) 0.0436(4) Uani 1 1 d .
H9 H 0.6518 0.5563 0.6540 0.052 Uiso 1 1 calc R
C10 C 0.51134(16) 0.51079(7) 0.68502(16) 0.0356(3) Uani 1 1 d .
H10 H 0.4682 0.5335 0.7285 0.043 Uiso 1 1 calc R
C11 C 0.25095(16) 0.45665(6) 0.51322(15) 0.0329(3) Uani 1 1 d .
C12 C 0.17870(15) 0.51409(6) 0.65333(15) 0.0306(3) Uani 1 1 d .
C13 C 0.1740(2) 0.58286(7) 0.7803(2) 0.0450(4) Uani 1 1 d .
H13A H 0.1627 0.6018 0.7066 0.054 Uiso 1 1 calc R
H13B H 0.2345 0.6000 0.8339 0.054 Uiso 1 1 calc R
C14 C 0.0564(2) 0.58022(9) 0.8357(2) 0.0548(5) Uani 1 1 d .
H14A H 0.0655 0.5591 0.9050 0.082 Uiso 1 1 calc R
H14B H -0.0062 0.5669 0.7791 0.082 Uiso 1 1 calc R
H14C H 0.0327 0.6129 0.8594 0.082 Uiso 1 1 calc R
C15 C 0.09277(17) 0.43439(7) 0.79160(16) 0.0360(3) Uani 1 1 d .
H15 H 0.1524 0.4359 0.8562 0.043 Uiso 1 1 calc R
C16 C -0.0181(2) 0.44263(9) 0.8130(2) 0.0530(5) Uani 1 1 d .
H16A H -0.0806 0.4415 0.7510 0.064 Uiso 1 1 calc R
H16B H -0.0374 0.4498 0.8908 0.064 Uiso 1 1 calc R
C17 C 0.03119(18) 0.41552(8) 0.57873(17) 0.0422(4) Uani 1 1 d .
H17A H -0.0148 0.4459 0.5687 0.063 Uiso 1 1 calc R
H17B H -0.0223 0.3897 0.6033 0.063 Uiso 1 1 calc R
H17C H 0.0633 0.4065 0.5041 0.063 Uiso 1 1 calc R
C18 C 0.54057(14) 0.34995(6) 0.81130(13) 0.0280(3) Uani 1 1 d .
C19 C 0.53459(15) 0.31292(6) 0.72768(14) 0.0304(3) Uani 1 1 d .
H19 H 0.4583 0.3002 0.6980 0.037 Uiso 1 1 calc R
C20 C 0.64121(15) 0.29487(6) 0.68839(15) 0.0327(3) Uani 1 1 d .
H20 H 0.6395 0.2703 0.6298 0.039 Uiso 1 1 calc R
C21 C 0.75074(15) 0.31359(6) 0.73696(16) 0.0343(3) Uani 1 1 d .
C22 C 0.75770(16) 0.34952(7) 0.82132(17) 0.0379(4) Uani 1 1 d .
H22 H 0.8342 0.3611 0.8535 0.046 Uiso 1 1 calc R
C23 C 0.65049(16) 0.36844(6) 0.85833(15) 0.0342(3) Uani 1 1 d .
H23 H 0.6525 0.3937 0.9151 0.041 Uiso 1 1 calc R
C24 C 0.70772(13) 0.31151(5) 0.18772(13) 0.0253(3) Uani 1 1 d .
H24 H 0.6928 0.3235 0.1051 0.030 Uiso 1 1 calc R
C25 C 0.82128(13) 0.33868(5) 0.24762(13) 0.0260(3) Uani 1 1 d .
C26 C 0.93249(14) 0.30453(6) 0.22333(15) 0.0318(3) Uani 1 1 d .
C27 C 0.87425(15) 0.25455(6) 0.23820(16) 0.0325(3) Uani 1 1 d .
H27A H 0.9179 0.2291 0.1970 0.039 Uiso 1 1 calc R
H27B H 0.8744 0.2458 0.3223 0.039 Uiso 1 1 calc R
C28 C 0.59183(13) 0.31730(5) 0.24946(14) 0.0266(3) Uani 1 1 d .
C29 C 0.56647(14) 0.28689(6) 0.34187(14) 0.0305(3) Uani 1 1 d .
H29 H 0.6232 0.2626 0.3685 0.037 Uiso 1 1 calc R
C30 C 0.45810(16) 0.29193(8) 0.39553(16) 0.0380(4) Uani 1 1 d .
H30 H 0.4397 0.2706 0.4572 0.046 Uiso 1 1 calc R
C31 C 0.37667(16) 0.32864(8) 0.3577(2) 0.0449(5) Uani 1 1 d .
H31 H 0.3035 0.3327 0.3951 0.054 Uiso 1 1 calc R
C32 C 0.40155(17) 0.35867(7) 0.2674(2) 0.0464(5) Uani 1 1 d .
H32 H 0.3454 0.3834 0.2422 0.056 Uiso 1 1 calc R
C33 C 0.50889(15) 0.35334(6) 0.21158(17) 0.0362(4) Uani 1 1 d .
H33 H 0.5253 0.3741 0.1483 0.043 Uiso 1 1 calc R
C34 C 0.81129(15) 0.34303(6) 0.37500(14) 0.0303(3) Uani 1 1 d .
C35 C 0.83612(16) 0.38968(6) 0.19634(15) 0.0322(3) Uani 1 1 d .
C36 C 0.9398(2) 0.46527(8) 0.2308(3) 0.0610(6) Uani 1 1 d .
H36A H 0.8702 0.4785 0.1810 0.073 Uiso 1 1 calc R
H36B H 0.9531 0.4862 0.3012 0.073 Uiso 1 1 calc R
C37 C 1.0480(3) 0.46583(15) 0.1654(3) 0.0855(11) Uani 1 1 d .
H37A H 1.0351 0.4448 0.0963 0.128 Uiso 1 1 calc R
H37B H 1.1176 0.4540 0.2158 0.128 Uiso 1 1 calc R
H37C H 1.0639 0.4991 0.1401 0.128 Uiso 1 1 calc R
C38 C 0.96091(17) 0.31081(7) 0.09660(18) 0.0403(4) Uani 1 1 d .
H38 H 0.8970 0.3045 0.0380 0.048 Uiso 1 1 calc R
C39 C 1.0663(2) 0.32428(11) 0.0597(3) 0.0619(6) Uani 1 1 d .
H39A H 1.1330 0.3310 0.1150 0.074 Uiso 1 1 calc R
H39B H 1.0754 0.3272 -0.0221 0.074 Uiso 1 1 calc R
C40 C 1.04320(17) 0.31175(8) 0.3110(2) 0.0445(4) Uani 1 1 d .
H40A H 1.0736 0.3450 0.3046 0.067 Uiso 1 1 calc R
H40B H 1.1069 0.2887 0.2936 0.067 Uiso 1 1 calc R
H40C H 1.0199 0.3062 0.3910 0.067 Uiso 1 1 calc R
C41 C 0.54902(14) 0.20944(5) 0.12468(13) 0.0255(3) Uani 1 1 d .
C42 C 0.54489(14) 0.17411(6) 0.21130(13) 0.0271(3) Uani 1 1 d .
H42 H 0.6174 0.1592 0.2440 0.033 Uiso 1 1 calc R
C43 C 0.43358(14) 0.16088(6) 0.24933(14) 0.0288(3) Uani 1 1 d .
H43 H 0.4277 0.1364 0.3073 0.035 Uiso 1 1 calc R
C44 C 0.33059(14) 0.18457(6) 0.20004(14) 0.0297(3) Uani 1 1 d .
C45 C 0.33325(15) 0.22030(6) 0.11570(15) 0.0339(3) Uani 1 1 d .
H45 H 0.2607 0.2358 0.0853 0.041 Uiso 1 1 calc R
C46 C 0.44470(15) 0.23298(6) 0.07639(14) 0.0307(3) Uani 1 1 d .
H46 H 0.4500 0.2572 0.0177 0.037 Uiso 1 1 calc R
C47 C 0.47257(13) 0.12683(5) 0.71076(13) 0.0249(3) Uani 1 1 d .
H47 H 0.5331 0.1425 0.7686 0.030 Uiso 1 1 calc R
C48 C 0.42627(13) 0.07947(6) 0.76578(13) 0.0255(3) Uani 1 1 d .
C49 C 0.53069(14) 0.04101(6) 0.75021(13) 0.0276(3) Uani 1 1 d .
C50 C 0.56726(14) 0.05494(6) 0.62666(14) 0.0285(3) Uani 1 1 d .
H50A H 0.6551 0.0494 0.6208 0.034 Uiso 1 1 calc R
H50B H 0.5213 0.0353 0.5656 0.034 Uiso 1 1 calc R
C51 C 0.37276(15) 0.16317(6) 0.67651(14) 0.0298(3) Uani 1 1 d .
C52 C 0.30094(16) 0.15993(7) 0.57123(16) 0.0372(4) Uani 1 1 d .
H52 H 0.3178 0.1359 0.5151 0.045 Uiso 1 1 calc R
C53 C 0.20422(19) 0.19192(9) 0.5479(2) 0.0497(5) Uani 1 1 d .
H53 H 0.1553 0.1895 0.4759 0.060 Uiso 1 1 calc R
C54 C 0.1791(2) 0.22716(9) 0.6291(2) 0.0520(5) Uani 1 1 d .
H54 H 0.1128 0.2487 0.6132 0.062 Uiso 1 1 calc R
C55 C 0.2508(2) 0.23077(8) 0.7332(2) 0.0504(5) Uani 1 1 d .
H55 H 0.2337 0.2549 0.7890 0.060 Uiso 1 1 calc R
C56 C 0.34851(18) 0.19914(6) 0.75683(17) 0.0390(4) Uani 1 1 d .
H56 H 0.3985 0.2022 0.8280 0.047 Uiso 1 1 calc R
C57 C 0.31227(14) 0.06301(6) 0.70174(13) 0.0286(3) Uani 1 1 d .
C58 C 0.40684(14) 0.08660(6) 0.89635(13) 0.0292(3) Uani 1 1 d .
C59 C 0.3168(2) 0.05215(10) 1.05719(16) 0.0501(5) Uani 1 1 d .
H59A H 0.2810 0.0840 1.0752 0.060 Uiso 1 1 calc R
H59B H 0.3925 0.0478 1.1084 0.060 Uiso 1 1 calc R
C60 C 0.2305(3) 0.01269(12) 1.0768(2) 0.0699(8) Uani 1 1 d .
H60A H 0.2690 -0.0187 1.0635 0.105 Uiso 1 1 calc R
H60B H 0.1582 0.0163 1.0221 0.105 Uiso 1 1 calc R
H60C H 0.2071 0.0142 1.1578 0.105 Uiso 1 1 calc R
C61 C 0.63487(16) 0.05115(7) 0.84189(15) 0.0339(3) Uani 1 1 d .
H61 H 0.6750 0.0816 0.8374 0.041 Uiso 1 1 calc R
C62 C 0.6744(2) 0.02141(9) 0.9271(2) 0.0522(5) Uani 1 1 d .
H62A H 0.6369 -0.0094 0.9348 0.063 Uiso 1 1 calc R
H62B H 0.7404 0.0308 0.9807 0.063 Uiso 1 1 calc R
C63 C 0.48791(17) -0.01172(6) 0.75213(17) 0.0368(3) Uani 1 1 d .
H63A H 0.4620 -0.0195 0.8302 0.055 Uiso 1 1 calc R
H63B H 0.5547 -0.0333 0.7344 0.055 Uiso 1 1 calc R
H63C H 0.4196 -0.0162 0.6931 0.055 Uiso 1 1 calc R
C64 C 0.76614(13) 0.14457(6) 0.64821(12) 0.0251(3) Uani 1 1 d .
C65 C 0.76622(14) 0.17531(6) 0.74574(13) 0.0277(3) Uani 1 1 d .
H65 H 0.6973 0.1948 0.7577 0.033 Uiso 1 1 calc R
C66 C 0.86821(15) 0.17701(7) 0.82497(14) 0.0320(3) Uani 1 1 d .
H66 H 0.8706 0.1977 0.8918 0.038 Uiso 1 1 calc R
C67 C 0.96570(14) 0.14799(7) 0.80423(14) 0.0337(3) Uani 1 1 d .
C68 C 0.96815(15) 0.11752(7) 0.70794(16) 0.0370(4) Uani 1 1 d .
H68 H 1.0375 0.0982 0.6964 0.044 Uiso 1 1 calc R
C69 C 0.86632(14) 0.11601(7) 0.62869(14) 0.0320(3) Uani 1 1 d .
H69 H 0.8651 0.0956 0.5615 0.038 Uiso 1 1 calc R
N1 N 0.33471(13) 0.39762(5) 0.73961(12) 0.0289(3) Uani 1 1 d .
N2 N 0.86491(15) 0.29351(6) 0.69656(18) 0.0454(4) Uani 1 1 d .
N3 N 0.26656(18) 0.45112(7) 0.41602(14) 0.0474(4) Uani 1 1 d .
N4 N 0.74917(11) 0.26042(5) 0.18481(11) 0.0258(2) Uani 1 1 d .
N5 N 0.21270(13) 0.17010(6) 0.24204(14) 0.0372(3) Uani 1 1 d .
N6 N 0.80320(15) 0.34656(7) 0.47365(13) 0.0415(3) Uani 1 1 d .
N7 N 0.53734(11) 0.10734(5) 0.61175(11) 0.0254(2) Uani 1 1 d .
N8 N 1.07381(15) 0.14977(8) 0.88994(15) 0.0489(4) Uani 1 1 d .
N9 N 0.22539(14) 0.05054(7) 0.65007(14) 0.0402(3) Uani 1 1 d .
O1 O 0.43570(14) 0.41227(5) 0.94012(11) 0.0411(3) Uani 1 1 d .
O2 O 0.33178(13) 0.33368(5) 0.89270(12) 0.0409(3) Uani 1 1 d .
O3 O 0.96082(14) 0.31032(8) 0.74097(19) 0.0653(5) Uani 1 1 d .
O4 O 0.85838(15) 0.26178(6) 0.62275(17) 0.0563(4) Uani 1 1 d .
O5 O 0.10750(14) 0.53156(5) 0.57979(13) 0.0455(3) Uani 1 1 d .
O6 O 0.21989(12) 0.53427(4) 0.75426(11) 0.0351(3) Uani 1 1 d .
O7 O 0.67197(13) 0.25218(5) -0.02895(10) 0.0376(3) Uani 1 1 d .
O8 O 0.76746(11) 0.18274(4) 0.08189(11) 0.0335(2) Uani 1 1 d .
O9 O 0.12844(13) 0.19863(7) 0.22847(15) 0.0526(4) Uani 1 1 d .
O10 O 0.20565(13) 0.13004(6) 0.28883(15) 0.0496(3) Uani 1 1 d .
O11 O 0.78742(17) 0.40325(5) 0.10474(13) 0.0513(4) Uani 1 1 d .
O12 O 0.91172(13) 0.41573(5) 0.26731(13) 0.0418(3) Uani 1 1 d .
O13 O 0.58340(11) 0.18959(5) 0.54032(11) 0.0348(2) Uani 1 1 d .
O14 O 0.66564(11) 0.11613(5) 0.44659(10) 0.0345(2) Uani 1 1 d .
O15 O 1.07900(16) 0.18084(10) 0.96387(17) 0.0745(6) Uani 1 1 d .
O16 O 1.15089(17) 0.11884(10) 0.8820(2) 0.0841(7) Uani 1 1 d .
O17 O 0.44932(12) 0.11950(5) 0.95534(11) 0.0393(3) Uani 1 1 d .
O18 O 0.34223(12) 0.05001(5) 0.93401(10) 0.0353(3) Uani 1 1 d .
S1 S 0.69258(3) 0.225358(13) 0.07900(3) 0.02650(8) Uani 1 1 d .
S2 S 0.40362(4) 0.373861(14) 0.85811(3) 0.03010(8) Uani 1 1 d .
S3 S 0.63449(3) 0.141699(13) 0.54963(3) 0.02617(8) Uani 1 1 d .

loop_
_atom_site_aniso_label
_atom_site_aniso_U_11
_atom_site_aniso_U_22
_atom_site_aniso_U_33
_atom_site_aniso_U_23
_atom_site_aniso_U_13
_atom_site_aniso_U_12
C1 0.0318(7) 0.0213(6) 0.0237(6) 0.0008(5) 0.0010(5) 0.0013(5)
C2 0.0304(7) 0.0223(6) 0.0231(6) 0.0009(5) 0.0003(5) 0.0010(5)
C3 0.0323(7) 0.0260(7) 0.0304(7) 0.0027(6) -0.0011(6) -0.0043(6)
C4 0.0418(8) 0.0240(7) 0.0328(7) -0.0017(6) -0.0020(6) -0.0028(6)
C5 0.0302(7) 0.0315(7) 0.0260(7) 0.0063(6) -0.0001(5) 0.0031(6)
C6 0.0480(10) 0.0359(9) 0.0363(8) 0.0075(7) 0.0122(7) 0.0067(7)
C7 0.0489(11) 0.0609(13) 0.0438(10) 0.0158(9) 0.0168(9) 0.0225(10)
C8 0.0330(9) 0.0671(14) 0.0446(10) 0.0247(10) 0.0024(7) 0.0020(8)
C9 0.0348(9) 0.0494(11) 0.0450(10) 0.0105(8) -0.0066(7) -0.0088(8)
C10 0.0318(8) 0.0369(9) 0.0369(8) 0.0010(7) -0.0043(6) -0.0033(6)
C11 0.0377(8) 0.0329(8) 0.0280(7) 0.0018(6) 0.0013(6) 0.0035(6)
C12 0.0335(7) 0.0248(7) 0.0344(7) 0.0048(6) 0.0079(6) 0.0019(6)
C13 0.0586(12) 0.0254(8) 0.0531(11) -0.0028(7) 0.0169(9) 0.0062(8)
C14 0.0499(12) 0.0448(11) 0.0721(15) -0.0033(10) 0.0192(10) 0.0133(9)
C15 0.0398(9) 0.0337(8) 0.0347(8) 0.0033(6) 0.0054(7) -0.0060(7)
C16 0.0494(11) 0.0546(13) 0.0564(12) 0.0034(10) 0.0121(9) 0.0031(9)
C17 0.0404(9) 0.0441(10) 0.0399(9) 0.0050(7) -0.0109(7) -0.0104(8)
C18 0.0324(7) 0.0261(7) 0.0253(7) 0.0055(5) 0.0011(5) 0.0028(6)
C19 0.0321(7) 0.0272(7) 0.0315(7) 0.0003(6) -0.0007(6) 0.0003(6)
C20 0.0375(8) 0.0262(7) 0.0342(8) 0.0024(6) 0.0025(6) 0.0038(6)
C21 0.0309(7) 0.0310(8) 0.0414(9) 0.0129(7) 0.0064(6) 0.0023(6)
C22 0.0332(8) 0.0349(9) 0.0447(9) 0.0085(7) -0.0032(7) -0.0059(7)
C23 0.0413(8) 0.0287(8) 0.0318(7) 0.0012(6) -0.0023(6) -0.0037(6)
C24 0.0278(6) 0.0217(6) 0.0256(6) -0.0025(5) -0.0020(5) 0.0021(5)
C25 0.0268(6) 0.0230(6) 0.0279(7) -0.0011(5) -0.0002(5) 0.0006(5)
C26 0.0262(7) 0.0294(8) 0.0395(8) -0.0036(6) -0.0002(6) 0.0032(6)
C27 0.0297(7) 0.0271(7) 0.0396(8) 0.0003(6) -0.0045(6) 0.0042(6)
C28 0.0255(6) 0.0233(6) 0.0302(7) -0.0082(5) -0.0032(5) 0.0019(5)
C29 0.0284(7) 0.0338(8) 0.0286(7) -0.0050(6) -0.0016(6) 0.0025(6)
C30 0.0331(8) 0.0462(10) 0.0350(8) -0.0111(7) 0.0046(6) -0.0042(7)
C31 0.0260(7) 0.0511(11) 0.0579(12) -0.0204(9) 0.0050(7) 0.0003(7)
C32 0.0316(8) 0.0365(9) 0.0698(13) -0.0128(9) -0.0039(8) 0.0102(7)
C33 0.0319(8) 0.0287(8) 0.0463(9) -0.0058(7) -0.0068(7) 0.0060(6)
C34 0.0318(7) 0.0286(7) 0.0299(7) -0.0009(6) -0.0018(6) -0.0045(6)
C35 0.0372(8) 0.0241(7) 0.0355(8) 0.0005(6) 0.0042(6) -0.0015(6)
C36 0.0601(13) 0.0259(9) 0.0966(19) 0.0083(11) 0.0041(13) -0.0115(9)
C37 0.0750(19) 0.090(2) 0.090(2) 0.0348(19) -0.0073(16) -0.0336(17)
C38 0.0391(9) 0.0370(9) 0.0463(10) -0.0051(7) 0.0121(7) -0.0002(7)
C39 0.0492(12) 0.0708(16) 0.0693(15) -0.0040(12) 0.0263(11) -0.0057(11)
C40 0.0300(8) 0.0410(10) 0.0606(12) -0.0068(9) -0.0081(8) 0.0036(7)
C41 0.0285(7) 0.0237(6) 0.0238(6) -0.0029(5) 0.0001(5) 0.0003(5)
C42 0.0266(7) 0.0269(7) 0.0275(7) 0.0016(5) -0.0012(5) 0.0032(5)
C43 0.0266(7) 0.0283(7) 0.0312(7) 0.0002(6) 0.0005(6) 0.0022(5)
C44 0.0257(6) 0.0315(8) 0.0313(7) -0.0095(6) -0.0026(5) 0.0016(5)
C45 0.0312(7) 0.0320(8) 0.0364(8) -0.0072(6) -0.0103(6) 0.0082(6)
C46 0.0389(8) 0.0253(7) 0.0262(7) -0.0015(5) -0.0070(6) 0.0047(6)
C47 0.0250(6) 0.0253(7) 0.0243(6) -0.0019(5) 0.0021(5) 0.0013(5)
C48 0.0257(6) 0.0258(7) 0.0248(6) -0.0025(5) 0.0005(5) -0.0009(5)
C49 0.0284(7) 0.0259(7) 0.0284(7) -0.0011(5) 0.0013(6) 0.0035(5)
C50 0.0302(7) 0.0262(7) 0.0292(7) -0.0019(5) 0.0027(6) 0.0038(6)
C51 0.0302(7) 0.0271(7) 0.0326(7) 0.0003(6) 0.0056(6) 0.0052(6)
C52 0.0341(8) 0.0436(9) 0.0342(8) -0.0007(7) 0.0030(6) 0.0130(7)
C53 0.0405(10) 0.0607(13) 0.0482(11) 0.0073(9) 0.0047(8) 0.0209(9)
C54 0.0443(10) 0.0464(11) 0.0672(14) 0.0089(10) 0.0165(10) 0.0225(9)
C55 0.0601(12) 0.0315(9) 0.0622(13) -0.0048(9) 0.0220(10) 0.0157(9)
C56 0.0496(10) 0.0275(8) 0.0406(9) -0.0052(7) 0.0082(8) 0.0051(7)
C57 0.0285(7) 0.0321(7) 0.0254(6) -0.0053(5) 0.0041(5) -0.0006(6)
C58 0.0294(7) 0.0334(8) 0.0244(6) -0.0013(6) -0.0007(5) 0.0008(6)
C59 0.0585(12) 0.0674(14) 0.0249(8) 0.0004(8) 0.0059(8) -0.0163(10)
C60 0.0845(18) 0.0851(19) 0.0415(11) -0.0017(12) 0.0148(11) -0.0423(16)
C61 0.0326(8) 0.0357(8) 0.0329(8) 0.0000(6) -0.0015(6) 0.0026(6)
C62 0.0535(12) 0.0542(12) 0.0461(11) 0.0098(9) -0.0141(9) 0.0053(10)
C63 0.0411(9) 0.0268(8) 0.0431(9) 0.0004(7) 0.0072(7) -0.0014(6)
C64 0.0231(6) 0.0275(7) 0.0244(6) 0.0000(5) 0.0006(5) 0.0004(5)
C65 0.0268(7) 0.0275(7) 0.0292(7) -0.0039(6) 0.0060(5) -0.0001(5)
C66 0.0309(7) 0.0383(8) 0.0274(7) -0.0070(6) 0.0054(6) -0.0052(6)
C67 0.0248(7) 0.0470(10) 0.0291(7) -0.0014(7) 0.0009(5) -0.0029(6)
C68 0.0262(7) 0.0456(10) 0.0393(8) -0.0070(7) 0.0023(6) 0.0072(7)
C69 0.0280(7) 0.0375(8) 0.0308(7) -0.0087(6) 0.0039(6) 0.0048(6)
N1 0.0351(7) 0.0229(6) 0.0280(6) 0.0040(5) -0.0007(5) 0.0015(5)
N2 0.0359(8) 0.0361(8) 0.0660(11) 0.0170(8) 0.0140(7) 0.0058(6)
N3 0.0570(10) 0.0563(11) 0.0292(7) -0.0007(7) 0.0047(7) 0.0050(8)
N4 0.0267(6) 0.0205(6) 0.0299(6) -0.0026(5) 0.0000(5) 0.0029(4)
N5 0.0253(6) 0.0445(8) 0.0411(8) -0.0114(6) -0.0017(5) 0.0037(6)
N6 0.0438(8) 0.0489(9) 0.0311(7) -0.0044(6) -0.0015(6) -0.0114(7)
N7 0.0240(5) 0.0246(6) 0.0276(6) -0.0005(5) 0.0025(5) 0.0028(4)
N8 0.0304(7) 0.0781(13) 0.0374(8) -0.0070(8) -0.0032(6) -0.0023(8)
N9 0.0322(7) 0.0500(9) 0.0379(7) -0.0135(7) 0.0003(6) -0.0024(6)
O1 0.0589(8) 0.0380(7) 0.0255(5) -0.0041(5) -0.0032(5) 0.0132(6)
O2 0.0463(7) 0.0364(7) 0.0416(7) 0.0151(5) 0.0134(5) 0.0068(5)
O3 0.0333(7) 0.0706(12) 0.0924(14) 0.0087(10) 0.0069(8) 0.0008(7)
O4 0.0539(9) 0.0358(7) 0.0831(12) 0.0042(8) 0.0290(8) 0.0098(6)
O5 0.0498(8) 0.0357(7) 0.0502(8) 0.0119(6) -0.0011(6) 0.0112(6)
O6 0.0432(6) 0.0234(5) 0.0395(6) -0.0045(5) 0.0086(5) 0.0029(5)
O7 0.0577(8) 0.0317(6) 0.0238(5) 0.0024(4) 0.0049(5) -0.0029(5)
O8 0.0399(6) 0.0240(5) 0.0383(6) -0.0033(4) 0.0134(5) 0.0027(5)
O9 0.0299(6) 0.0638(10) 0.0638(9) -0.0073(8) 0.0023(6) 0.0156(6)
O10 0.0329(6) 0.0476(8) 0.0693(10) -0.0020(7) 0.0095(6) -0.0055(5)
O11 0.0739(10) 0.0330(7) 0.0443(8) 0.0116(6) -0.0124(7) -0.0061(7)
O12 0.0444(7) 0.0275(6) 0.0526(8) 0.0021(5) -0.0022(6) -0.0087(5)
O13 0.0336(6) 0.0308(6) 0.0396(6) 0.0084(5) -0.0002(5) 0.0042(5)
O14 0.0350(6) 0.0463(7) 0.0223(5) -0.0013(5) 0.0023(4) 0.0013(5)
O15 0.0433(8) 0.1226(18) 0.0554(10) -0.0364(11) -0.0101(7) -0.0090(10)
O16 0.0493(9) 0.119(2) 0.0790(13) -0.0244(13) -0.0277(9) 0.0329(11)
O17 0.0476(7) 0.0418(7) 0.0280(5) -0.0085(5) 0.0006(5) -0.0085(6)
O18 0.0428(6) 0.0386(6) 0.0247(5) 0.0001(5) 0.0038(5) -0.0075(5)
S1 0.03505(18) 0.02203(16) 0.02297(16) -0.00150(12) 0.00568(13) 0.00023(13)
S2 0.03879(19) 0.02769(18) 0.02411(16) 0.00385(13) 0.00421(14) 0.00642(15)
S3 0.02544(15) 0.02978(18) 0.02305(15) 0.00218(13) 0.00035(12) 0.00235(13)

loop_
_atom_type_symbol
_atom_type_description
_atom_type_scat_dispersion_real
_atom_type_scat_dispersion_imag
_atom_type_scat_source
C C 0.0033 0.0016 'International Tables Vol C Tables 4.2.6.8 and 6.1.1.4'
H H 0.0000 0.0000 'International Tables Vol C Tables 4.2.6.8 and 6.1.1.4'
N N 0.0061 0.0033 'International Tables Vol C Tables 4.2.6.8 and 6.1.1.4'
O O 0.0106 0.0060 'International Tables Vol C Tables 4.2.6.8 and 6.1.1.4'
S S 0.1246 0.1234 'International Tables Vol C Tables 4.2.6.8 and 6.1.1.4'

loop_
_geom_angle_atom_site_label_1
_geom_angle_atom_site_label_2
_geom_angle_atom_site_label_3
_geom_angle
N1 C1 C5 114.02(13)
N1 C1 C2 102.44(12)
C5 C1 C2 114.61(12)
C11 C2 C12 107.03(13)
C11 C2 C1 110.75(13)
C12 C2 C1 115.43(13)
C11 C2 C3 108.34(13)
C12 C2 C3 111.01(13)
C1 C2 C3 104.13(12)
C15 C3 C17 112.31(15)
C15 C3 C4 109.17(14)
C17 C3 C4 112.32(14)
C15 C3 C2 109.22(13)
C17 C3 C2 113.26(13)
C4 C3 C2 99.84(12)
N1 C4 C3 103.81(12)
C6 C5 C10 119.19(17)
C6 C5 C1 121.98(16)
C10 C5 C1 118.83(15)
C5 C6 C7 119.6(2)
C8 C7 C6 121.0(2)
C7 C8 C9 119.94(18)
C8 C9 C10 119.8(2)
C5 C10 C9 120.53(18)
N3 C11 C2 178.6(2)
O5 C12 O6 126.80(16)
O5 C12 C2 121.17(16)
O6 C12 C2 112.01(13)
O6 C13 C14 111.59(17)
C16 C15 C3 125.55(19)
C23 C18 C19 121.78(15)
C23 C18 S2 119.40(13)
C19 C18 S2 118.82(12)
C20 C19 C18 119.18(15)
C19 C20 C21 118.31(16)
C22 C21 C20 122.94(16)
C22 C21 N2 118.82(17)
C20 C21 N2 118.24(17)
C21 C22 C23 118.61(16)
C18 C23 C22 119.15(16)
N4 C24 C28 112.59(12)
N4 C24 C25 102.92(11)
C28 C24 C25 115.00(12)
C34 C25 C35 108.72(13)
C34 C25 C24 110.47(13)
C35 C25 C24 112.02(12)
C34 C25 C26 109.83(13)
C35 C25 C26 111.55(13)
C24 C25 C26 104.21(12)
C38 C26 C40 113.24(16)
C38 C26 C27 109.17(14)
C40 C26 C27 111.40(15)
C38 C26 C25 108.68(14)
C40 C26 C25 113.50(14)
C27 C26 C25 100.02(12)
N4 C27 C26 104.11(12)
C29 C28 C33 119.71(15)
C29 C28 C24 121.05(13)
C33 C28 C24 119.23(15)
C28 C29 C30 120.25(16)
C29 C30 C31 119.38(19)
C32 C31 C30 120.48(17)
C31 C32 C33 120.56(18)
C28 C33 C32 119.60(19)
N6 C34 C25 179.7(2)
O11 C35 O12 125.64(16)
O11 C35 C25 124.34(16)
O12 C35 C25 110.01(14)
C37 C36 O12 110.8(2)
C39 C38 C26 126.2(2)
C42 C41 C46 122.19(14)
C42 C41 S1 117.66(11)
C46 C41 S1 120.12(12)
C43 C42 C41 119.09(14)
C42 C43 C44 117.95(15)
C45 C44 C43 123.73(15)
C45 C44 N5 119.10(14)
C43 C44 N5 117.17(15)
C44 C45 C46 118.23(14)
C45 C46 C41 118.79(15)
N7 C47 C51 115.22(12)
N7 C47 C48 101.45(11)
C51 C47 C48 113.70(12)
C57 C48 C58 109.93(12)
C57 C48 C47 110.67(13)
C58 C48 C47 111.18(12)
C57 C48 C49 109.88(12)
C58 C48 C49 110.63(12)
C47 C48 C49 104.44(12)
C61 C49 C63 112.55(14)
C61 C49 C50 110.16(13)
C63 C49 C50 110.62(13)
C61 C49 C48 108.62(12)
C63 C49 C48 113.80(13)
C50 C49 C48 100.44(12)
N7 C50 C49 105.87(12)
C56 C51 C52 119.29(16)
C56 C51 C47 118.26(15)
C52 C51 C47 122.35(14)
C51 C52 C53 120.12(18)
C54 C53 C52 120.4(2)
C55 C54 C53 119.67(18)
C54 C55 C56 120.36(19)
C51 C56 C55 120.16(19)
N9 C57 C48 178.49(18)
O17 C58 O18 125.98(15)
O17 C58 C48 124.21(15)
O18 C58 C48 109.73(13)
O18 C59 C60 107.03(17)
C62 C61 C49 125.67(18)
C69 C64 C65 121.25(14)
C69 C64 S3 119.90(12)
C65 C64 S3 118.84(11)
C66 C65 C64 119.24(14)
C67 C66 C65 118.33(15)
C66 C67 C68 123.51(15)
C66 C67 N8 117.90(15)
C68 C67 N8 118.59(16)
C67 C68 C69 118.06(15)
C68 C69 C64 119.60(15)
C4 N1 C1 112.25(12)
C4 N1 S2 122.71(11)
C1 N1 S2 118.88(11)
O4 N2 O3 124.10(18)
O4 N2 C21 118.60(17)
O3 N2 C21 117.31(19)
C27 N4 C24 112.13(12)
C27 N4 S1 122.23(10)
C24 N4 S1 118.49(10)
O9 N5 O10 123.98(17)
O9 N5 C44 118.00(17)
O10 N5 C44 118.02(14)
C47 N7 C50 112.31(12)
C47 N7 S3 119.58(10)
C50 N7 S3 117.60(10)
O15 N8 O16 123.87(19)
O15 N8 C67 118.62(18)
O16 N8 C67 117.50(18)
C12 O6 C13 117.14(15)
C35 O12 C36 117.80(18)
C58 O18 C59 115.60(14)
O8 S1 O7 119.45(7)
O8 S1 N4 106.22(7)
O7 S1 N4 110.87(7)
O8 S1 C41 108.72(7)
O7 S1 C41 107.13(8)
N4 S1 C41 103.29(7)
O2 S2 O1 120.07(9)
O2 S2 N1 107.68(8)
O1 S2 N1 108.64(7)
O2 S2 C18 107.53(8)
O1 S2 C18 107.24(8)
N1 S2 C18 104.65(7)
O13 S3 O14 120.53(8)
O13 S3 N7 107.19(7)
O14 S3 N7 106.24(7)
O13 S3 C64 107.78(7)
O14 S3 C64 107.75(7)
N7 S3 C64 106.60(7)

loop_
_geom_bond_atom_site_label_1
_geom_bond_atom_site_label_2
_geom_bond_distance
C1 N1 1.4847(19)
C1 C5 1.514(2)
C1 C2 1.562(2)
C2 C11 1.476(2)
C2 C12 1.543(2)
C2 C3 1.582(2)
C3 C15 1.513(2)
C3 C17 1.527(2)
C3 C4 1.535(2)
C4 N1 1.474(2)
C5 C6 1.390(2)
C5 C10 1.392(2)
C6 C7 1.398(3)
C7 C8 1.373(4)
C8 C9 1.379(3)
C9 C10 1.398(3)
C11 N3 1.146(2)
C12 O5 1.205(2)
C12 O6 1.327(2)
C13 O6 1.469(2)
C13 C14 1.490(3)
C15 C16 1.289(3)
C18 C23 1.386(2)
C18 C19 1.394(2)
C18 S2 1.7708(16)
C19 C20 1.385(2)
C20 C21 1.390(2)
C21 C22 1.378(3)
C21 N2 1.484(2)
C22 C23 1.390(3)
C24 N4 1.4797(19)
C24 C28 1.518(2)
C24 C25 1.571(2)
C25 C34 1.471(2)
C25 C35 1.534(2)
C25 C26 1.589(2)
C26 C38 1.514(3)
C26 C40 1.532(2)
C26 C27 1.534(2)
C27 N4 1.475(2)
C28 C29 1.392(2)
C28 C33 1.396(2)
C29 C30 1.394(2)
C30 C31 1.399(3)
C31 C32 1.366(3)
C32 C33 1.397(3)
C34 N6 1.140(2)
C35 O11 1.197(2)
C35 O12 1.328(2)
C36 C37 1.458(5)
C36 O12 1.466(2)
C38 C39 1.322(3)
C41 C42 1.390(2)
C41 C46 1.398(2)
C41 S1 1.7637(16)
C42 C43 1.385(2)
C43 C44 1.392(2)
C44 C45 1.378(3)
C44 N5 1.478(2)
C45 C46 1.388(3)
C47 N7 1.4843(18)
C47 C51 1.517(2)
C47 C48 1.551(2)
C48 C57 1.478(2)
C48 C58 1.535(2)
C48 C49 1.586(2)
C49 C61 1.520(2)
C49 C63 1.527(2)
C49 C50 1.545(2)
C50 N7 1.486(2)
C51 C56 1.389(2)
C51 C52 1.390(2)
C52 C53 1.394(2)
C53 C54 1.384(3)
C54 C55 1.379(4)
C55 C56 1.397(3)
C57 N9 1.140(2)
C58 O17 1.202(2)
C58 O18 1.325(2)
C59 O18 1.456(2)
C59 C60 1.473(3)
C61 C62 1.319(3)
C64 C69 1.390(2)
C64 C65 1.398(2)
C64 S3 1.7701(15)
C65 C66 1.390(2)
C66 C67 1.377(2)
C67 C68 1.384(2)
C67 N8 1.485(2)
C68 C69 1.388(2)
N1 S2 1.6357(13)
N2 O4 1.211(3)
N2 O3 1.229(3)
N4 S1 1.6317(13)
N5 O9 1.219(2)
N5 O10 1.230(2)
N7 S3 1.6334(13)
N8 O15 1.199(3)
N8 O16 1.213(3)
O1 S2 1.4377(14)
O2 S2 1.4345(14)
O7 S1 1.4389(12)
O8 S1 1.4342(12)
O13 S3 1.4343(13)
O14 S3 1.4352(12)
